data_1548496
loop_
_publ_author_name
'Ming Yang'
'Jian Li'
'Ang Li'

_publ_section_title
;
 Total synthesis of clostrubin
;
_journal_name_full 'Nature Communications'
_journal_page_first 6445
_journal_paper_doi 10.1038/ncomms7445
_journal_volume 6
_journal_year 2015
_chemical_formula_sum 'C25 H24 N2 O5 S'
_chemical_formula_weight 464.52
_space_group_IT_number 19
_symmetry_cell_setting orthorhombic
_symmetry_Int_Tables_number 19
_symmetry_space_group_name_Hall 'P 2ac 2ab'
_symmetry_space_group_name_H-M 'P 21 21 21'
_cell_angle_alpha 90.
_cell_angle_beta 90.
_cell_angle_gamma 90.
_cell_formula_units_Z 4
_cell_length_a 8.4096(6)
_cell_length_b 15.0102(12)
_cell_length_c 18.0794(14)
_cell_volume 2282.2(3)
_diffrn_ambient_temperature 293
_diffrn_radiation_probe x-ray
_diffrn_radiation_type MoK\a
_diffrn_radiation_wavelength 0.71073
_exptl_absorpt_coefficient_mu 0.18
_exptl_crystal_density_diffrn 1.352
_exptl_crystal_F_000 976
_refine_ls_goodness_of_fit_ref 1.03
_refine_ls_number_parameters 307
_refine_ls_number_reflns 3926
_refine_ls_R_factor_gt 0.040
_refine_ls_wR_factor_gt 0.102
_cod_data_source_file ncomms6445.cif
_cod_data_source_block 1
_cod_database_code 1548496

loop_
_space_group_symop_id
_space_group_symop_operation_xyz
1 x,y,z
2 1/2-x,-y,1/2+z
3 1/2+x,1/2-y,-z
4 -x,1/2+y,1/2-z

loop_
_atom_site_aniso_label
_atom_site_aniso_U_11
_atom_site_aniso_U_22
_atom_site_aniso_U_33
_atom_site_aniso_U_23
_atom_site_aniso_U_13
_atom_site_aniso_U_12
S1 0.0405(4) 0.0409(4) 0.0393(3) -0.0024(3) 0.0088(3) -0.0043(3)
O1 0.0522(12) 0.0496(12) 0.0437(11) -0.0078(10) -0.0084(9) 0.0039(10)
O2 0.1008(19) 0.0696(18) 0.0551(14) -0.0281(14) -0.0104(14) 0.0246(17)
O3 0.104(2) 0.0345(12) 0.0433(12) 0.0026(10) 0.0076(12) 0.0071(12)
O4 0.0417(11) 0.0687(15) 0.0566(12) -0.0011(12) 0.0018(10) -0.0030(12)
O5 0.0661(14) 0.0467(12) 0.0476(11) 0.0040(11) 0.0123(11) -0.0116(12)
N1 0.0462(14) 0.0347(13) 0.0404(13) -0.0002(11) 0.0030(11) 0.0003(12)
N2 0.0483(13) 0.0325(12) 0.0349(11) -0.0020(10) 0.0045(10) -0.0034(12)
C1 0.0463(16) 0.0403(17) 0.0605(19) -0.0113(15) 0.0038(15) 0.0057(15)
C2 0.0392(15) 0.0397(17) 0.067(2) 0.0010(16) 0.0068(15) 0.0035(13)
C3 0.0398(15) 0.0468(18) 0.0552(18) 0.0036(16) -0.0026(14) 0.0019(14)
C4 0.0379(15) 0.0376(15) 0.0453(15) -0.0019(14) 0.0005(12) -0.0016(13)
C5 0.0383(14) 0.0320(14) 0.0424(15) -0.0025(13) 0.0043(12) -0.0033(12)
C6 0.0416(16) 0.0404(16) 0.0493(16) -0.0098(14) 0.0034(13) 0.0003(13)
C7 0.0470(17) 0.0494(18) 0.0430(16) -0.0121(16) 0.0028(14) 0.0049(15)
C8 0.0412(15) 0.0501(18) 0.0390(15) -0.0049(15) 0.0024(12) -0.0034(14)
C9 0.0408(14) 0.0391(15) 0.0368(14) -0.0017(13) 0.0032(12) -0.0042(13)
C10 0.0387(13) 0.0311(13) 0.0360(13) -0.0037(12) -0.0004(12) -0.0030(12)
C11 0.0562(19) 0.0422(17) 0.0388(15) 0.0009(14) 0.0006(14) -0.0013(15)
C12 0.076(2) 0.045(2) 0.0477(17) 0.0108(16) -0.0059(17) -0.0101(18)
C13 0.074(2) 0.065(2) 0.0374(16) 0.0052(17) -0.0041(16) -0.0218(19)
C14 0.0570(19) 0.064(2) 0.0366(15) -0.0098(16) 0.0058(14) -0.0113(17)
C15 0.134(4) 0.086(3) 0.0420(18) 0.009(2) -0.009(2) -0.028(3)
C16 0.088(3) 0.0356(17) 0.062(2) 0.0025(17) -0.0029(19) 0.0022(18)
C17 0.056(2) 0.0471(18) 0.087(2) 0.0000(19) 0.006(2) 0.0141(17)
C18 0.0551(19) 0.061(2) 0.0492(18) 0.0004(17) -0.0107(15) -0.0103(16)
C19 0.0395(15) 0.0376(15) 0.0357(14) -0.0021(13) 0.0080(12) 0.0011(12)
C20 0.0641(19) 0.0439(17) 0.0389(14) 0.0047(14) 0.0007(15) 0.0008(17)
C21 0.070(2) 0.055(2) 0.0443(16) -0.0092(17) -0.0088(16) -0.0052(17)
C22 0.0577(19) 0.0397(17) 0.0573(19) -0.0090(16) 0.0098(15) -0.0009(15)
C23 0.0604(19) 0.0359(16) 0.065(2) 0.0085(16) 0.0045(17) 0.0096(15)
C24 0.0496(16) 0.0414(16) 0.0467(17) 0.0041(15) -0.0029(14) 0.0051(13)
C25 0.095(3) 0.051(2) 0.098(3) -0.025(2) 0.002(3) -0.007(2)

loop_
_atom_site_label
_atom_site_type_symbol
_atom_site_thermal_displace_type
_atom_site_fract_x
_atom_site_fract_y
_atom_site_fract_z
_atom_site_occupancy
_atom_site_U_iso_or_equiv
_atom_site_calc_flag
_atom_site_refinement_flags
_atom_site_disorder_assembly
_atom_site_disorder_group
S1 S Uani -0.08194(8) 0.64978(5) 0.83329(4) 1.000 0.0402(2) . . . .
O1 O Uani 0.3651(2) 0.57418(15) 0.81274(11) 1.000 0.0485(7) . . . .
O2 O Uani 0.2863(4) 0.4514(2) 0.50231(13) 1.000 0.0752(10) . . . .
O3 O Uani 0.1483(3) 0.79858(14) 0.64569(11) 1.000 0.0606(9) . . . .
O4 O Uani -0.2126(2) 0.66787(17) 0.78620(12) 1.000 0.0557(7) . . . .
O5 O Uani -0.1010(3) 0.59266(14) 0.89564(11) 1.000 0.0535(7) . . . .
N1 N Uani 0.0560(3) 0.59861(16) 0.78303(13) 1.000 0.0404(8) . . . .
N2 N Uani 0.0879(3) 0.64192(15) 0.71764(12) 1.000 0.0386(7) . . . .
C1 C Uani 0.4237(4) 0.4012(2) 0.63686(18) 1.000 0.0490(10) . . . .
C2 C Uani 0.4872(4) 0.3773(2) 0.7043(2) 1.000 0.0486(10) . . . .
C3 C Uani 0.4686(4) 0.4361(2) 0.76306(18) 1.000 0.0473(10) . . . .
C4 C Uani 0.3820(3) 0.51458(19) 0.75602(16) 1.000 0.0403(9) . . . .
C5 C Uani 0.3090(3) 0.53668(19) 0.68865(15) 1.000 0.0376(8) . . . .
C6 C Uani 0.3393(4) 0.4795(2) 0.62815(17) 1.000 0.0438(9) . . . .
C7 C Uani 0.2848(4) 0.5049(2) 0.55296(17) 1.000 0.0465(10) . . . .
C8 C Uani 0.2418(3) 0.5996(2) 0.54042(16) 1.000 0.0434(9) . . . .
C9 C Uani 0.2086(3) 0.6545(2) 0.60105(14) 1.000 0.0389(8) . . . .
C10 C Uani 0.2029(3) 0.61375(18) 0.67607(14) 1.000 0.0353(8) . . . .
C11 C Uani 0.1747(4) 0.7447(2) 0.58660(16) 1.000 0.0457(10) . . . .
C12 C Uani 0.1732(5) 0.7753(2) 0.51405(17) 1.000 0.0562(11) . . . .
C13 C Uani 0.2039(5) 0.7204(3) 0.45425(17) 1.000 0.0588(11) . . . .
C14 C Uani 0.2378(4) 0.6318(2) 0.46840(17) 1.000 0.0525(10) . . . .
C15 C Uani 0.2051(7) 0.7575(3) 0.37636(18) 1.000 0.0873(18) . . . .
C16 C Uani 0.1372(5) 0.8917(2) 0.6334(2) 1.000 0.0619(13) . . . .
C17 C Uani 0.5731(5) 0.2901(2) 0.7140(2) 1.000 0.0634(11) . . . .
C18 C Uani 0.4702(4) 0.5694(3) 0.87442(17) 1.000 0.0551(11) . . . .
C19 C Uani 0.0004(3) 0.75145(19) 0.86365(15) 1.000 0.0376(8) . . . .
C20 C Uani 0.0882(4) 0.7532(2) 0.92847(17) 1.000 0.0490(10) . . . .
C21 C Uani 0.1552(5) 0.8317(2) 0.95138(18) 1.000 0.0564(11) . . . .
C22 C Uani 0.1350(4) 0.9097(2) 0.91158(19) 1.000 0.0516(11) . . . .
C23 C Uani 0.0488(4) 0.9059(2) 0.84589(19) 1.000 0.0538(11) . . . .
C24 C Uani -0.0190(4) 0.8275(2) 0.82200(18) 1.000 0.0459(9) . . . .
C25 C Uani 0.2060(6) 0.9966(3) 0.9372(3) 1.000 0.0813(16) . . . .
H1 H Uiso 0.43800 0.36390 0.59640 1.000 0.0590 . . . .
H1A H Uiso 0.138(4) 0.585(2) 0.8084(16) 1.000 0.040(8) . . . .
H3 H Uiso 0.51530 0.42250 0.80830 1.000 0.0570 . . . .
H12 H Uiso 0.15070 0.83510 0.50530 1.000 0.0680 . . . .
H14 H Uiso 0.25810 0.59330 0.42920 1.000 0.0630 . . . .
H15A H Uiso 0.11110 0.79260 0.36850 1.000 0.1310 . . . .
H15B H Uiso 0.20750 0.70930 0.34150 1.000 0.1310 . . . .
H15C H Uiso 0.29740 0.79420 0.36970 1.000 0.1310 . . . .
H16A H Uiso 0.23220 0.91240 0.60950 1.000 0.0930 . . . .
H16B H Uiso 0.12480 0.92180 0.67990 1.000 0.0930 . . . .
H16C H Uiso 0.04700 0.90410 0.60250 1.000 0.0930 . . . .
H17A H Uiso 0.49700 0.24310 0.72060 1.000 0.0950 . . . .
H17B H Uiso 0.64090 0.29340 0.75660 1.000 0.0950 . . . .
H17C H Uiso 0.63620 0.27820 0.67080 1.000 0.0950 . . . .
H18A H Uiso 0.45130 0.51520 0.90110 1.000 0.0830 . . . .
H18B H Uiso 0.45190 0.61940 0.90640 1.000 0.0830 . . . .
H18C H Uiso 0.57820 0.57050 0.85730 1.000 0.0830 . . . .
H20 H Uiso 0.10160 0.70150 0.95620 1.000 0.0590 . . . .
H21 H Uiso 0.21540 0.83260 0.99450 1.000 0.0680 . . . .
H23 H Uiso 0.03670 0.95720 0.81770 1.000 0.0650 . . . .
H24 H Uiso -0.07720 0.82600 0.77830 1.000 0.0550 . . . .
H25A H Uiso 0.12220 1.03710 0.95040 1.000 0.1220 . . . .
H25B H Uiso 0.26840 1.02200 0.89810 1.000 0.1220 . . . .
H25C H Uiso 0.27250 0.98610 0.97950 1.000 0.1220 . . . .

loop_
_geom_angle_atom_site_label_1
_geom_angle_atom_site_label_2
_geom_angle_atom_site_label_3
_geom_angle
_geom_angle_site_symmetry_1
_geom_angle_site_symmetry_2
_geom_angle_site_symmetry_3
_geom_angle_publ_flag
O4 S1 O5 120.23(14) . . . yes
O4 S1 N1 107.55(13) . . . yes
O4 S1 C19 109.02(14) . . . yes
O5 S1 N1 103.47(13) . . . yes
O5 S1 C19 108.58(13) . . . yes
N1 S1 C19 107.22(12) . . . yes
C4 O1 C18 119.3(2) . . . yes
C11 O3 C16 118.3(2) . . . yes
S1 N1 N2 112.81(19) . . . yes
N1 N2 C10 119.3(2) . . . yes
C2 C1 C6 121.4(3) . . . no
N2 N1 H1A 115(2) . . . no
S1 N1 H1A 112(2) . . . no
C1 C2 C17 121.0(3) . . . no
C1 C2 C3 117.9(3) . . . no
C3 C2 C17 121.1(3) . . . no
C2 C3 C4 121.8(3) . . . no
O1 C4 C3 122.7(3) . . . yes
C3 C4 C5 120.6(3) . . . no
O1 C4 C5 116.8(2) . . . yes
C4 C5 C10 125.6(2) . . . no
C4 C5 C6 116.7(3) . . . no
C6 C5 C10 117.7(2) . . . no
C1 C6 C7 118.8(3) . . . no
C1 C6 C5 121.4(3) . . . no
C5 C6 C7 119.8(3) . . . no
C6 C7 C8 117.5(3) . . . no
O2 C7 C6 121.1(3) . . . yes
O2 C7 C8 121.3(3) . . . yes
C7 C8 C14 118.8(3) . . . no
C7 C8 C9 119.5(3) . . . no
C9 C8 C14 121.6(3) . . . no
C8 C9 C11 117.5(2) . . . no
C8 C9 C10 118.6(3) . . . no
C10 C9 C11 123.9(2) . . . no
N2 C10 C9 114.7(2) . . . yes
C5 C10 C9 116.2(2) . . . no
N2 C10 C5 128.1(2) . . . yes
C9 C11 C12 119.7(3) . . . no
O3 C11 C9 117.4(2) . . . yes
O3 C11 C12 123.0(3) . . . yes
C11 C12 C13 122.6(3) . . . no
C14 C13 C15 121.6(3) . . . no
C12 C13 C15 120.6(4) . . . no
C12 C13 C14 117.8(3) . . . no
C8 C14 C13 120.8(3) . . . no
C20 C19 C24 120.7(3) . . . no
S1 C19 C20 119.3(2) . . . yes
S1 C19 C24 120.0(2) . . . yes
C19 C20 C21 119.4(3) . . . no
C20 C21 C22 121.3(3) . . . no
C21 C22 C25 121.6(3) . . . no
C21 C22 C23 118.2(3) . . . no
C23 C22 C25 120.2(3) . . . no
C22 C23 C24 121.2(3) . . . no
C19 C24 C23 119.2(3) . . . no
C2 C1 H1 119.00 . . . no
C6 C1 H1 119.00 . . . no
C2 C3 H3 119.00 . . . no
C4 C3 H3 119.00 . . . no
C11 C12 H12 119.00 . . . no
C13 C12 H12 119.00 . . . no
C8 C14 H14 120.00 . . . no
C13 C14 H14 120.00 . . . no
C13 C15 H15A 109.00 . . . no
C13 C15 H15B 109.00 . . . no
C13 C15 H15C 109.00 . . . no
H15A C15 H15B 109.00 . . . no
H15A C15 H15C 109.00 . . . no
H15B C15 H15C 109.00 . . . no
O3 C16 H16A 110.00 . . . no
O3 C16 H16B 109.00 . . . no
O3 C16 H16C 110.00 . . . no
H16A C16 H16B 109.00 . . . no
H16A C16 H16C 109.00 . . . no
H16B C16 H16C 109.00 . . . no
C2 C17 H17A 109.00 . . . no
C2 C17 H17B 109.00 . . . no
C2 C17 H17C 109.00 . . . no
H17A C17 H17B 110.00 . . . no
H17A C17 H17C 109.00 . . . no
H17B C17 H17C 110.00 . . . no
O1 C18 H18A 109.00 . . . no
O1 C18 H18B 109.00 . . . no
O1 C18 H18C 109.00 . . . no
H18A C18 H18B 109.00 . . . no
H18A C18 H18C 109.00 . . . no
H18B C18 H18C 109.00 . . . no
C19 C20 H20 120.00 . . . no
C21 C20 H20 120.00 . . . no
C20 C21 H21 119.00 . . . no
C22 C21 H21 119.00 . . . no
C22 C23 H23 119.00 . . . no
C24 C23 H23 119.00 . . . no
C19 C24 H24 120.00 . . . no
C23 C24 H24 120.00 . . . no
C22 C25 H25A 109.00 . . . no
C22 C25 H25B 110.00 . . . no
C22 C25 H25C 109.00 . . . no
H25A C25 H25B 109.00 . . . no
H25A C25 H25C 109.00 . . . no
H25B C25 H25C 109.00 . . . no

loop_
_geom_bond_atom_site_label_1
_geom_bond_atom_site_label_2
_geom_bond_distance
_geom_bond_site_symmetry_1
_geom_bond_site_symmetry_2
_geom_bond_publ_flag
S1 O4 1.416(2) . . yes
S1 O5 1.425(2) . . yes
S1 N1 1.662(3) . . yes
S1 C19 1.763(3) . . yes
O1 C4 1.368(4) . . yes
O1 C18 1.425(4) . . yes
O2 C7 1.218(4) . . yes
O3 C11 1.358(4) . . yes
O3 C16 1.418(4) . . yes
N1 N2 1.376(3) . . yes
N2 C10 1.296(3) . . yes
C1 C2 1.379(5) . . no
C1 C6 1.382(4) . . no
N1 H1A 0.85(3) . . no
C2 C3 1.390(5) . . no
C2 C17 1.505(5) . . no
C3 C4 1.391(4) . . no
C4 C5 1.404(4) . . no
C5 C6 1.414(4) . . no
C5 C10 1.479(4) . . no
C6 C7 1.484(4) . . no
C7 C8 1.484(4) . . no
C8 C14 1.389(4) . . no
C8 C9 1.400(4) . . no
C9 C11 1.408(4) . . no
C9 C10 1.489(4) . . no
C11 C12 1.390(4) . . no
C12 C13 1.384(5) . . no
C13 C14 1.384(5) . . no
C13 C15 1.514(5) . . no
C19 C24 1.377(4) . . no
C19 C20 1.385(4) . . no
C20 C21 1.370(4) . . no
C21 C22 1.385(4) . . no
C22 C25 1.508(6) . . no
C22 C23 1.393(5) . . no
C23 C24 1.377(4) . . no
C1 H1 0.9300 . . no
C3 H3 0.9300 . . no
C12 H12 0.9300 . . no
C14 H14 0.9300 . . no
C15 H15A 0.9600 . . no
C15 H15B 0.9600 . . no
C15 H15C 0.9600 . . no
C16 H16A 0.9600 . . no
C16 H16B 0.9600 . . no
C16 H16C 0.9600 . . no
C17 H17A 0.9600 . . no
C17 H17B 0.9600 . . no
C17 H17C 0.9600 . . no
C18 H18A 0.9600 . . no
C18 H18B 0.9600 . . no
C18 H18C 0.9600 . . no
C20 H20 0.9300 . . no
C21 H21 0.9300 . . no
C23 H23 0.9300 . . no
C24 H24 0.9300 . . no
C25 H25A 0.9600 . . no
C25 H25B 0.9600 . . no
C25 H25C 0.9600 . . no

loop_
_geom_hbond_atom_site_label_D
_geom_hbond_atom_site_label_H
_geom_hbond_atom_site_label_A
_geom_hbond_distance_DH
_geom_hbond_distance_HA
_geom_hbond_distance_DA
_geom_hbond_angle_DHA
_geom_hbond_site_symmetry_A
_geom_hbond_publ_flag
N1 H1A O1 0.85(3) 1.92(3) 2.680(3) 148(3) . yes
C17 H17B O3 0.9600 2.5000 3.456(5) 171.00 4_646 yes

loop_
_geom_torsion_atom_site_label_1
_geom_torsion_atom_site_label_2
_geom_torsion_atom_site_label_3
_geom_torsion_atom_site_label_4
_geom_torsion
_geom_torsion_site_symmetry_1
_geom_torsion_site_symmetry_2
_geom_torsion_site_symmetry_3
_geom_torsion_site_symmetry_4
_geom_torsion_publ_flag
O4 S1 N1 N2 49.3(2) . . . . no
O5 S1 N1 N2 177.55(19) . . . . no
C19 S1 N1 N2 -67.8(2) . . . . no
O4 S1 C19 C20 157.0(2) . . . . no
O4 S1 C19 C24 -24.9(3) . . . . no
O5 S1 C19 C20 24.3(3) . . . . no
O5 S1 C19 C24 -157.5(2) . . . . no
N1 S1 C19 C20 -86.9(3) . . . . no
N1 S1 C19 C24 91.3(3) . . . . no
C18 O1 C4 C3 16.8(4) . . . . no
C18 O1 C4 C5 -162.3(3) . . . . no
C16 O3 C11 C9 170.9(3) . . . . no
C16 O3 C11 C12 -7.6(5) . . . . no
S1 N1 N2 C10 174.0(2) . . . . no
N1 N2 C10 C5 1.2(4) . . . . no
N1 N2 C10 C9 169.5(2) . . . . no
C6 C1 C2 C3 -2.2(5) . . . . no
C6 C1 C2 C17 177.4(3) . . . . no
C2 C1 C6 C5 -2.6(5) . . . . no
C2 C1 C6 C7 175.3(3) . . . . no
C1 C2 C3 C4 3.3(5) . . . . no
C17 C2 C3 C4 -176.4(3) . . . . no
C2 C3 C4 O1 -178.6(3) . . . . no
C2 C3 C4 C5 0.5(5) . . . . no
O1 C4 C5 C6 174.1(2) . . . . no
O1 C4 C5 C10 -6.5(4) . . . . no
C3 C4 C5 C6 -5.1(4) . . . . no
C3 C4 C5 C10 174.4(3) . . . . no
C4 C5 C6 C1 6.2(4) . . . . no
C4 C5 C6 C7 -171.7(3) . . . . no
C10 C5 C6 C1 -173.4(3) . . . . no
C10 C5 C6 C7 8.8(4) . . . . no
C4 C5 C10 N2 -44.2(4) . . . . no
C4 C5 C10 C9 147.7(3) . . . . no
C6 C5 C10 N2 135.2(3) . . . . no
C6 C5 C10 C9 -32.9(4) . . . . no
C1 C6 C7 O2 13.9(5) . . . . no
C1 C6 C7 C8 -160.9(3) . . . . no
C5 C6 C7 O2 -168.2(3) . . . . no
C5 C6 C7 C8 17.0(4) . . . . no
O2 C7 C8 C9 166.6(3) . . . . no
O2 C7 C8 C14 -14.4(5) . . . . no
C6 C7 C8 C9 -18.6(4) . . . . no
C6 C7 C8 C14 160.5(3) . . . . no
C7 C8 C9 C10 -5.6(4) . . . . no
C7 C8 C9 C11 177.5(3) . . . . no
C14 C8 C9 C10 175.3(3) . . . . no
C14 C8 C9 C11 -1.6(4) . . . . no
C7 C8 C14 C13 -177.7(3) . . . . no
C9 C8 C14 C13 1.4(5) . . . . no
C8 C9 C10 N2 -138.3(3) . . . . no
C8 C9 C10 C5 31.5(3) . . . . no
C11 C9 C10 N2 38.4(4) . . . . no
C11 C9 C10 C5 -151.9(3) . . . . no
C8 C9 C11 O3 -177.6(3) . . . . no
C8 C9 C11 C12 0.9(4) . . . . no
C10 C9 C11 O3 5.6(4) . . . . no
C10 C9 C11 C12 -175.9(3) . . . . no
O3 C11 C12 C13 178.4(4) . . . . no
C9 C11 C12 C13 0.0(6) . . . . no
C11 C12 C13 C14 -0.3(6) . . . . no
C11 C12 C13 C15 -178.4(4) . . . . no
C12 C13 C14 C8 -0.5(6) . . . . no
C15 C13 C14 C8 177.7(4) . . . . no
S1 C19 C20 C21 178.6(3) . . . . no
C24 C19 C20 C21 0.5(5) . . . . no
S1 C19 C24 C23 -178.8(2) . . . . no
C20 C19 C24 C23 -0.6(5) . . . . no
C19 C20 C21 C22 1.0(5) . . . . no
C20 C21 C22 C23 -2.1(5) . . . . no
C20 C21 C22 C25 178.9(4) . . . . no
C21 C22 C23 C24 2.0(5) . . . . no
C25 C22 C23 C24 -179.1(4) . . . . no
C22 C23 C24 C19 -0.6(5) . . . . no
